data_2012100
loop_
_publ_author_name
'Thu\'ery, Pierre'
'Nierlich, Martine'
'Vicens, Jacques'
'Masci, Bernardo'

_publ_section_title
;
 <i>p</i>-Methyltetrahomodioxacalix[4]arene
;
_journal_issue 7
_journal_name_full 'Acta Crystallographica Section C'
_journal_page_first 833
_journal_page_last 834
_journal_paper_doi 10.1107/S0108270101005753
_journal_volume 57
_journal_year 2001
_chemical_formula_sum 'C34 H36 O6'
_chemical_formula_weight 540.63
_space_group_IT_number 14
_symmetry_cell_setting monoclinic
_symmetry_space_group_name_Hall '-P 2yn'
_symmetry_space_group_name_H-M 'P 1 21/n 1'
_audit_creation_method SHELXL-97
_cell_angle_alpha 90.00
_cell_angle_beta 100.115(4)
_cell_angle_gamma 90.00
_cell_formula_units_Z 4
_cell_length_a 12.4311(14)
_cell_length_b 8.4379(5)
_cell_length_c 26.5719(18)
_cell_measurement_reflns_used 20349
_cell_measurement_temperature 100(2)
_cell_measurement_theta_max 25.68
_cell_measurement_theta_min 2.87
_cell_volume 2743.9(4)
_computing_cell_refinement 'DENZO-SMN (Otwinowski & Minor, 1997)'
_computing_data_collection 'Kappa-CCD software (Nonius, 1998)'
_computing_data_reduction DENZO-SMN
_computing_molecular_graphics 'SHELXTL (Sheldrick, 1999)'
_computing_publication_material 'SHELXTL and  PARST97 (Nardelli, 1995)'
_computing_structure_refinement 'SHELXL97 (Sheldrick, 1997)'
_computing_structure_solution 'SHELXS97 (Sheldrick, 1997)'
_diffrn_ambient_temperature 100(2)
_diffrn_detector_area_resol_mean 18
_diffrn_measured_fraction_theta_full .981
_diffrn_measured_fraction_theta_max .981
_diffrn_measurement_device_type 'Nonius Kappa-CCD'
_diffrn_measurement_method '\f scans'
_diffrn_radiation_monochromator graphite
_diffrn_radiation_source 'fine-focus sealed tube'
_diffrn_radiation_type MoK\a
_diffrn_radiation_wavelength .71073
_diffrn_reflns_av_R_equivalents .0841
_diffrn_reflns_av_sigmaI/netI .1172
_diffrn_reflns_limit_h_max 15
_diffrn_reflns_limit_h_min 0
_diffrn_reflns_limit_k_max 10
_diffrn_reflns_limit_k_min 0
_diffrn_reflns_limit_l_max 31
_diffrn_reflns_limit_l_min -32
_diffrn_reflns_number 20349
_diffrn_reflns_theta_full 25.68
_diffrn_reflns_theta_max 25.68
_diffrn_reflns_theta_min 2.87
_diffrn_standards_decay_% none
_exptl_absorpt_coefficient_mu .089
_exptl_absorpt_correction_type none
_exptl_crystal_colour colourless
_exptl_crystal_density_diffrn 1.309
_exptl_crystal_density_meas ?
_exptl_crystal_description needle
_exptl_crystal_F_000 1152
_exptl_crystal_size_max .50
_exptl_crystal_size_mid .10
_exptl_crystal_size_min .10
_refine_diff_density_max .392
_refine_diff_density_min -.346
_refine_ls_extinction_method none
_refine_ls_goodness_of_fit_ref .973
_refine_ls_hydrogen_treatment constr
_refine_ls_matrix_type full
_refine_ls_number_parameters 361
_refine_ls_number_reflns 5116
_refine_ls_number_restraints 0
_refine_ls_restrained_S_all .973
_refine_ls_R_factor_all .1579
_refine_ls_R_factor_gt .0765
_refine_ls_shift/su_max <0.001
_refine_ls_shift/su_mean .000
_refine_ls_structure_factor_coef Fsqd
_refine_ls_weighting_details 'calc w=1/[\s^2^(Fo^2^)+(0.0537P)^2^+5.7020P] where P=(Fo^2^+2Fc^2^)/3'
_refine_ls_weighting_scheme calc
_refine_ls_wR_factor_ref .1878
_reflns_number_gt 2825
_reflns_number_total 5116
_reflns_threshold_expression I>2\s(I)
_cod_data_source_file na1514.cif
_cod_data_source_block I
_cod_depositor_comments
;
The following automatic conversions were performed:

'_exptl_crystal_density_meas' value 'not measured' was changed to '?'
- the value is perceived as not measured.

Automatic conversion script
Id: cif_fix_values 3008 2015-01-20 13:52:24Z robertas 
;
_cod_original_sg_symbol_H-M 'P 21/n'
_cod_database_code 2012100
_cod_database_fobs_code 2012100

loop_
_symmetry_equiv_pos_as_xyz
'x, y, z'
'-x+1/2, y+1/2, -z+1/2'
'-x, -y, -z'
'x-1/2, -y-1/2, z-1/2'

loop_
_atom_site_label
_atom_site_fract_x
_atom_site_fract_y
_atom_site_fract_z
_atom_site_U_iso_or_equiv
_atom_site_adp_type
_atom_site_calc_flag
_atom_site_refinement_flags
_atom_site_occupancy
_atom_site_disorder_assembly
_atom_site_disorder_group
_atom_site_type_symbol
O1 -.0900(2) .2546(3) .14626(11) .0275(7) Uani d . 1 . . O
H1 -.0966 .3599 .1448 .033 Uiso d R 1 . . H
O2 .0522(2) .0106(3) .18730(11) .0257(7) Uani d . 1 . . O
O3 .0590(2) .2863(3) .23849(11) .0248(7) Uani d . 1 . . O
H3 .0338 .2144 .2071 .030 Uiso d R 1 . . H
O4 -.0192(2) .5967(3) .24272(11) .0281(7) Uani d . 1 . . O
H4 .0055 .5018 .2298 .034 Uiso d R 1 . . H
O5 -.2582(2) .5876(3) .22940(11) .0272(7) Uani d . 1 . . O
O6 -.1673(2) .5599(3) .14428(12) .0288(7) Uani d . 1 . . O
H6 -.1577 .5950 .1769 .035 Uiso d R 1 . . H
C1 -.1523(3) .2319(5) .05425(16) .0252(9) Uani d . 1 . . C
C2 -.1049(3) .1681(5) .10160(17) .0263(10) Uani d . 1 . . C
C3 -.0764(3) .0063(5) .10672(17) .0257(10) Uani d . 1 . . C
C4 -.0911(3) -.0868(5) .06300(17) .0312(11) Uani d . 1 . . C
H4B -.0716 -.1932 .0660 .037 Uiso calc R 1 . . H
C5 -.1338(3) -.0268(5) .01502(17) .0277(10) Uani d . 1 . . C
C6 -.1646(3) .1317(5) .01158(17) .0292(10) Uani d . 1 . . C
H6B -.1945 .1728 -.0203 .035 Uiso calc R 1 . . H
C7 -.1478(4) -.1313(5) -.03199(18) .0386(12) Uani d . 1 . . C
H7A -.1222 -.2363 -.0224 .058 Uiso calc R 1 . . H
H7B -.1064 -.0885 -.0561 .058 Uiso calc R 1 . . H
H7C -.2237 -.1356 -.0473 .058 Uiso calc R 1 . . H
C8 -.0422(4) -.0657(5) .15819(17) .0296(10) Uani d . 1 . . C
H8A -.1023 -.0589 .1770 .035 Uiso calc R 1 . . H
H8B -.0260 -.1770 .1542 .035 Uiso calc R 1 . . H
C9 .0782(3) -.0577(5) .23744(16) .0259(10) Uani d . 1 . . C
H9A .1131 -.1597 .2353 .031 Uiso calc R 1 . . H
H9B .0112 -.0752 .2507 .031 Uiso calc R 1 . . H
C10 .1523(3) .0472(5) .27325(17) .0268(10) Uani d . 1 . . C
C11 .1362(3) .2102(5) .27419(16) .0256(10) Uani d . 1 . . C
C12 .1956(3) .3050(5) .31310(17) .0262(10) Uani d . 1 . . C
C13 .2738(3) .2327(5) .34948(17) .0296(10) Uani d . 1 . . C
H13A .3132 .2942 .3754 .036 Uiso calc R 1 . . H
C14 .2954(3) .0703(5) .34838(17) .0283(10) Uani d . 1 . . C
C15 .2327(3) -.0199(5) .31035(17) .0279(10) Uani d . 1 . . C
H15A .2447 -.1286 .3096 .033 Uiso calc R 1 . . H
C16 .3838(4) -.0041(6) .38782(18) .0379(12) Uani d . 1 . . C
H16A .3871 -.1158 .3815 .057 Uiso calc R 1 . . H
H16B .3672 .0129 .4214 .057 Uiso calc R 1 . . H
H16C .4529 .0435 .3857 .057 Uiso calc R 1 . . H
C17 .1682(3) .4788(5) .31557(17) .0277(10) Uani d . 1 . . C
H17A .1719 .5278 .2829 .033 Uiso calc R 1 . . H
H17B .2221 .5298 .3413 .033 Uiso calc R 1 . . H
C18 .0557(3) .5053(5) .32832(17) .0270(10) Uani d . 1 . . C
C19 -.0297(4) .5698(5) .29315(16) .0263(10) Uani d . 1 . . C
C20 -.1301(3) .6102(5) .30712(17) .0265(10) Uani d . 1 . . C
C21 -.1457(3) .5698(5) .35592(16) .0269(10) Uani d . 1 . . C
H21A -.2113 .5974 .3659 .032 Uiso calc R 1 . . H
C22 -.0676(3) .4900(5) .39054(16) .0270(10) Uani d . 1 . . C
C23 .0335(3) .4631(5) .37624(16) .0266(10) Uani d . 1 . . C
H23A .0884 .4150 .3996 .032 Uiso calc R 1 . . H
C24 -.0932(4) .4303(6) .44063(17) .0359(11) Uani d . 1 . . C
H24A -.1663 .4605 .4436 .054 Uiso calc R 1 . . H
H24B -.0426 .4756 .4684 .054 Uiso calc R 1 . . H
H24C -.0870 .3170 .4418 .054 Uiso calc R 1 . . H
C25 -.2168(3) .6936(5) .27060(17) .0283(10) Uani d . 1 . . C
H25A -.2755 .7261 .2880 .034 Uiso calc R 1 . . H
H25B -.1866 .7876 .2573 .034 Uiso calc R 1 . . H
C26 -.3427(3) .6604(5) .19319(17) .0302(10) Uani d . 1 . . C
H26A -.3209 .7666 .1852 .036 Uiso calc R 1 . . H
H26B -.4093 .6676 .2073 .036 Uiso calc R 1 . . H
C27 -.3616(3) .5605(5) .14559(16) .0264(10) Uani d . 1 . . C
C28 -.2736(3) .5197(5) .12179(17) .0278(10) Uani d . 1 . . C
C29 -.2876(3) .4385(5) .07560(16) .0264(10) Uani d . 1 . . C
C30 -.3926(3) .3908(5) .05462(16) .0264(10) Uani d . 1 . . C
H30A -.4032 .3357 .0238 .032 Uiso calc R 1 . . H
C31 -.4834(3) .4217(5) .07762(17) .0283(10) Uani d . 1 . . C
C32 -.4659(4) .5090(5) .12311(17) .0308(10) Uani d . 1 . . C
H32A -.5251 .5334 .1388 .037 Uiso calc R 1 . . H
C33 -.5957(3) .3601(5) .05614(18) .0337(11) Uani d . 1 . . C
H33A -.5934 .3034 .0250 .050 Uiso calc R 1 . . H
H33B -.6457 .4473 .0492 .050 Uiso calc R 1 . . H
H33C -.6196 .2901 .0805 .050 Uiso calc R 1 . . H
C34 -.1916(3) .4026(5) .04872(17) .0287(10) Uani d . 1 . . C
H34A -.2129 .4267 .0126 .034 Uiso calc R 1 . . H
H34B -.1313 .4719 .0624 .034 Uiso calc R 1 . . H

loop_
_atom_site_aniso_label
_atom_site_aniso_U_11
_atom_site_aniso_U_22
_atom_site_aniso_U_33
_atom_site_aniso_U_12
_atom_site_aniso_U_13
_atom_site_aniso_U_23
O1 .0321(17) .0211(15) .0294(18) .0000(12) .0060(14) -.0028(12)
O2 .0263(16) .0241(15) .0265(17) -.0009(12) .0039(13) .0003(12)
O3 .0259(16) .0229(15) .0247(17) .0006(12) .0023(13) -.0008(12)
O4 .0320(17) .0261(15) .0271(17) .0012(13) .0080(14) -.0005(12)
O5 .0287(16) .0230(15) .0287(17) .0027(12) .0019(13) -.0016(12)
O6 .0249(16) .0276(15) .0338(18) -.0024(12) .0046(13) -.0042(13)
C1 .025(2) .026(2) .025(2) -.0023(18) .0057(19) .0016(18)
C2 .023(2) .030(2) .028(3) -.0022(18) .0096(19) -.0052(19)
C3 .021(2) .023(2) .034(3) -.0021(18) .0052(19) .0006(19)
C4 .024(2) .030(2) .039(3) -.0039(19) .005(2) -.008(2)
C5 .023(2) .029(2) .032(3) -.0034(18) .009(2) -.0074(19)
C6 .021(2) .038(3) .028(3) -.0039(19) .0045(19) -.001(2)
C7 .036(3) .040(3) .040(3) -.007(2) .007(2) -.013(2)
C8 .029(2) .024(2) .035(3) -.0025(19) .004(2) -.0018(19)
C9 .030(2) .024(2) .025(2) .0004(18) .0070(19) -.0008(18)
C10 .028(2) .025(2) .031(3) .0019(18) .013(2) .0017(18)
C11 .023(2) .028(2) .026(2) .0043(18) .0063(19) .0027(18)
C12 .022(2) .027(2) .031(3) -.0010(18) .010(2) -.0004(18)
C13 .025(2) .033(2) .030(3) -.0036(19) .005(2) -.001(2)
C14 .020(2) .036(2) .031(3) .0049(18) .0087(19) .006(2)
C15 .027(2) .027(2) .032(3) .0048(19) .011(2) .0056(19)
C16 .036(3) .041(3) .035(3) .006(2) .001(2) .006(2)
C17 .025(2) .025(2) .033(3) -.0025(18) .007(2) -.0016(18)
C18 .028(2) .020(2) .033(3) -.0011(18) .007(2) -.0013(18)
C19 .032(2) .023(2) .026(2) -.0012(18) .010(2) -.0035(18)
C20 .025(2) .019(2) .034(3) -.0039(17) .003(2) -.0026(18)
C21 .023(2) .028(2) .031(3) .0007(18) .0057(19) -.0059(19)
C22 .031(2) .029(2) .022(2) -.0054(19) .008(2) -.0091(18)
C23 .026(2) .027(2) .027(2) -.0014(18) .0045(19) -.0032(18)
C24 .033(3) .046(3) .028(3) .000(2) .005(2) -.003(2)
C25 .029(2) .024(2) .032(3) .0040(18) .005(2) -.0038(19)
C26 .026(2) .026(2) .038(3) .0097(18) .006(2) .0013(19)
C27 .025(2) .026(2) .028(2) .0041(18) .0046(19) .0044(18)
C28 .025(2) .027(2) .031(3) .0023(18) .0053(19) .0052(19)
C29 .026(2) .027(2) .026(2) .0034(18) .0037(19) .0062(18)
C30 .032(2) .023(2) .024(2) .0019(18) .006(2) -.0006(18)
C31 .026(2) .027(2) .030(3) .0011(18) .003(2) .0061(19)
C32 .028(2) .032(2) .035(3) .0063(19) .014(2) .008(2)
C33 .023(2) .038(3) .039(3) -.001(2) .004(2) .002(2)
C34 .026(2) .034(2) .026(2) -.0022(19) .0018(19) -.0005(19)

loop_
_atom_type_symbol
_atom_type_description
_atom_type_scat_dispersion_real
_atom_type_scat_dispersion_imag
_atom_type_scat_source
C C .0033 .0016 'International Tables Vol C Tables 4.2.6.8 and 6.1.1.4'
H H .0000 .0000 'International Tables Vol C Tables 4.2.6.8 and 6.1.1.4'
O O .0106 .0060 'International Tables Vol C Tables 4.2.6.8 and 6.1.1.4'

loop_
_geom_angle_atom_site_label_1
_geom_angle_atom_site_label_2
_geom_angle_atom_site_label_3
_geom_angle
C9 O2 C8 110.4(3)
C26 O5 C25 111.6(3)
C2 C1 C6 117.6(4)
C2 C1 C34 121.9(4)
C6 C1 C34 120.4(4)
O1 C2 C1 122.8(4)
O1 C2 C3 115.8(4)
C1 C2 C3 121.2(4)
C4 C3 C2 118.2(4)
C4 C3 C8 120.8(4)
C2 C3 C8 120.7(4)
C5 C4 C3 122.4(4)
C4 C5 C6 117.9(4)
C4 C5 C7 121.0(4)
C6 C5 C7 121.1(4)
C5 C6 C1 122.6(4)
O2 C8 C3 112.7(3)
O2 C9 C10 111.5(3)
C11 C10 C15 118.4(4)
C11 C10 C9 121.6(4)
C15 C10 C9 119.7(4)
O3 C11 C10 122.1(4)
O3 C11 C12 116.8(3)
C10 C11 C12 121.1(4)
C13 C12 C11 118.3(4)
C13 C12 C17 122.2(4)
C11 C12 C17 119.4(4)
C12 C13 C14 122.0(4)
C15 C14 C13 117.8(4)
C15 C14 C16 121.5(4)
C13 C14 C16 120.7(4)
C14 C15 C10 122.2(4)
C12 C17 C18 112.2(3)
C23 C18 C19 117.5(4)
C23 C18 C17 120.3(4)
C19 C18 C17 122.2(4)
O4 C19 C18 121.4(4)
O4 C19 C20 117.0(4)
C18 C19 C20 121.6(4)
C21 C20 C19 117.6(4)
C21 C20 C25 121.3(4)
C19 C20 C25 121.0(4)
C20 C21 C22 122.8(4)
C21 C22 C23 117.2(4)
C21 C22 C24 121.0(4)
C23 C22 C24 121.8(4)
C18 C23 C22 122.6(4)
O5 C25 C20 108.8(3)
O5 C26 C27 108.3(3)
C32 C27 C28 118.0(4)
C32 C27 C26 122.0(4)
C28 C27 C26 119.9(4)
C29 C28 O6 117.5(4)
C29 C28 C27 122.3(4)
O6 C28 C27 120.3(4)
C28 C29 C30 117.4(4)
C28 C29 C34 121.7(4)
C30 C29 C34 120.9(4)
C29 C30 C31 123.1(4)
C30 C31 C32 117.4(4)
C30 C31 C33 122.4(4)
C32 C31 C33 120.2(4)
C31 C32 C27 121.6(4)
C1 C34 C29 114.1(3)

loop_
_geom_bond_atom_site_label_1
_geom_bond_atom_site_label_2
_geom_bond_site_symmetry_2
_geom_bond_distance
_geom_bond_publ_flag
O1 C2 . 1.378(5) ?
O2 C9 . 1.435(5) ?
O2 C8 . 1.439(5) ?
O3 C11 . 1.383(5) ?
O4 C19 . 1.388(5) ?
O5 C26 . 1.432(5) ?
O5 C25 . 1.437(5) ?
O6 C28 . 1.393(5) ?
C1 C2 . 1.400(6) ?
C1 C6 . 1.401(6) ?
C1 C34 . 1.520(6) ?
C2 C3 . 1.411(6) ?
C3 C4 . 1.388(6) ?
C3 C8 . 1.489(6) ?
C4 C5 . 1.388(6) ?
C5 C6 . 1.389(6) ?
C5 C7 . 1.514(6) ?
C9 C10 . 1.493(6) ?
C10 C11 . 1.391(6) ?
C10 C15 . 1.395(6) ?
C11 C12 . 1.409(6) ?
C12 C13 . 1.386(6) ?
C12 C17 . 1.510(6) ?
C13 C14 . 1.398(6) ?
C14 C15 . 1.390(6) ?
C14 C16 . 1.515(6) ?
C17 C18 . 1.513(6) ?
C18 C23 . 1.396(6) ?
C18 C19 . 1.395(6) ?
C19 C20 . 1.405(6) ?
C20 C21 . 1.387(6) ?
C20 C25 . 1.493(6) ?
C21 C22 . 1.389(6) ?
C22 C23 . 1.394(6) ?
C22 C24 . 1.508(6) ?
C26 C27 . 1.503(6) ?
C27 C32 . 1.398(6) ?
C27 C28 . 1.400(6) ?
C28 C29 . 1.390(6) ?
C29 C30 . 1.387(6) ?
C29 C34 . 1.524(6) ?
C30 C31 . 1.399(6) ?
C31 C32 . 1.400(6) ?
C31 C33 . 1.505(6) ?

loop_
_geom_hbond_atom_site_label_D
_geom_hbond_atom_site_label_H
_geom_hbond_atom_site_label_A
_geom_hbond_distance_DH
_geom_hbond_distance_HA
_geom_hbond_distance_DA
_geom_hbond_angle_DHA
O1 H1 O6 .89 1.90 2.747(4) 157
O3 H3 O1 1.03 2.06 2.813(4) 128
O3 H3 O2 1.03 1.82 2.689(4) 139
O4 H4 O3 .94 1.94 2.803(4) 152
O6 H6 O4 .90 2.23 2.939(4) 135
O6 H6 O5 .90 2.03 2.710(4) 131

loop_
_cod_related_entry_id
_cod_related_entry_database
_cod_related_entry_code
1 ChemSpider 21135199
